data_2207660
loop_
_publ_author_name
'Kasthuri Balasubramani'
'Packianathan Thomas Muthiah'
'Ramaswamy Karunanandam RajaRam'
'Balasubramanian Sridhar'

_publ_section_title
;
Hydrogen-bonding patterns in 2-amino-4,6-dimethylpyrimidine--cinnamic acid
(1/2)
;
_journal_coeditor_code SU6236
_journal_issue 1
_journal_name_full 'Acta Crystallographica, Section E'
_journal_page_first o4203
_journal_page_last o4205
_journal_paper_doi 10.1107/S160053680503730X
_journal_volume 61
_journal_year 2005
_chemical_formula_iupac 'C6 H9 N3, 2C9 H8 O2'
_chemical_formula_moiety 'C6 H9 N3, 2C9 H8 O2'
_chemical_formula_sum 'C24 H25 N3 O4'
_chemical_formula_weight 419.47
_chemical_name_common 'Kynathrin cinnamic acid'
_chemical_name_systematic
;
2-amino-4,6-dimethylpyrimidine--cinnamic acid (1/2)
;
_space_group_IT_number 60
_space_group_name_Hall '-P 2n 2ab'
_space_group_name_H-M_alt 'P b c n'
_symmetry_cell_setting orthorhombic
_symmetry_space_group_name_Hall '-P 2n 2ab'
_symmetry_space_group_name_H-M 'P b c n'
_atom_sites_solution_hydrogens geom
_atom_sites_solution_primary direct
_atom_sites_solution_secondary difmap
_cell_angle_alpha 90
_cell_angle_beta 90
_cell_angle_gamma 90
_cell_formula_units_Z 8
_cell_length_a 32.045(2)
_cell_length_b 8.7676(7)
_cell_length_c 15.9796(10)
_cell_measurement_reflns_used 25
_cell_measurement_temperature 293(2)
_cell_measurement_theta_max 13.14
_cell_measurement_theta_min 10.26
_cell_volume 4489.6(5)
_computing_cell_refinement 'CAD-4 EXPRESS'
_computing_data_collection 'CAD-4 EXPRESS (Enraf--Nonius, 1994)'
_computing_data_reduction 'XCAD4 (Harms & Wocadlo, 1995)'
_computing_molecular_graphics 'PLATON (Spek, 2003)'
_computing_publication_material PLATON
_computing_structure_refinement 'SHELXL97 (Sheldrick, 1997)'
_computing_structure_solution 'SHELXS97 (Sheldrick, 1997)'
_diffrn_ambient_temperature 293(2)
_diffrn_measured_fraction_theta_full 1.000
_diffrn_measured_fraction_theta_max 1.000
_diffrn_measurement_device_type 'Enraf--Nonius MACH3 single-crystal'
_diffrn_measurement_method w/--2q
_diffrn_radiation_monochromator graphite
_diffrn_radiation_source 'fine-focus sealed tube'
_diffrn_radiation_type MoK\a
_diffrn_radiation_wavelength 0.71073
_diffrn_reflns_av_R_equivalents 0.0705
_diffrn_reflns_av_sigmaI/netI 0.0406
_diffrn_reflns_limit_h_max 1
_diffrn_reflns_limit_h_min -38
_diffrn_reflns_limit_k_max 10
_diffrn_reflns_limit_k_min -1
_diffrn_reflns_limit_l_max 1
_diffrn_reflns_limit_l_min -18
_diffrn_reflns_number 5035
_diffrn_reflns_theta_full 24.96
_diffrn_reflns_theta_max 24.96
_diffrn_reflns_theta_min 2.41
_diffrn_standards_decay_% 0
_diffrn_standards_interval_count 100
_diffrn_standards_interval_time 60
_diffrn_standards_number 1
_exptl_absorpt_coefficient_mu 0.086
_exptl_absorpt_correction_T_max 0.982
_exptl_absorpt_correction_T_min 0.970
_exptl_absorpt_correction_type psi-scan
_exptl_absorpt_process_details '(North <i>et al.</i>,  1968)'
_exptl_crystal_colour colourless
_exptl_crystal_density_diffrn 1.241
_exptl_crystal_density_method 'Not Measured'
_exptl_crystal_description plate-like
_exptl_crystal_F_000 1776
_exptl_crystal_size_max 0.3
_exptl_crystal_size_mid 0.2
_exptl_crystal_size_min 0.15
_refine_diff_density_max 0.206
_refine_diff_density_min -0.184
_refine_ls_extinction_method none
_refine_ls_goodness_of_fit_ref 1.028
_refine_ls_hydrogen_treatment refU
_refine_ls_matrix_type full
_refine_ls_number_parameters 305
_refine_ls_number_reflns 3956
_refine_ls_number_restraints 0
_refine_ls_restrained_S_all 1.028
_refine_ls_R_factor_all 0.1074
_refine_ls_R_factor_gt 0.0480
_refine_ls_shift/su_max 0.000
_refine_ls_shift/su_mean 0.000
_refine_ls_structure_factor_coef Fsqd
_refine_ls_weighting_details 'calc w=1/[\s^2^(Fo^2^)+(0.0666P)^2^+1.8369P] where P=(Fo^2^+2Fc^2^)/3'
_refine_ls_weighting_scheme calc
_refine_ls_wR_factor_gt 0.1221
_refine_ls_wR_factor_ref 0.1576
_reflns_number_gt 2330
_reflns_number_total 3956
_reflns_threshold_expression I>2\s(I)
_cod_data_source_file su6236.cif
_cod_depositor_comments
;
The following automatic conversions were performed:
'_symmetry_cell_setting' value 'Orthorhombic' changed to 'orthorhombic'
according to '/home/saulius/struct/CIF-dictionaries/cif_core.dic'
dictionary named 'cif_core.dic' version 2.4.1 from 2010-06-29.

Automatic conversion script
Id: cif_fix_enum 1527 2010-12-29 10:47:43Z saulius 
;
_cod_database_code 2207660

loop_
_symmetry_equiv_pos_as_xyz
x,y,z
1/2-x,1/2-y,1/2+z
1/2+x,1/2-y,-z
-x,y,1/2-z
-x,-y,-z
1/2+x,1/2+y,1/2-z
1/2-x,1/2+y,z
x,-y,1/2+z

loop_
_atom_site_aniso_label
_atom_site_aniso_U_11
_atom_site_aniso_U_22
_atom_site_aniso_U_33
_atom_site_aniso_U_12
_atom_site_aniso_U_13
_atom_site_aniso_U_23
O1A 0.0612(13) 0.0891(16) 0.1058(17) -0.0091(12) 0.0125(12) -0.0189(13)
O2A 0.0547(14) 0.0877(16) 0.1054(17) 0.0039(11) -0.0059(11) -0.0159(14)
C9A 0.0615(18) 0.0610(17) 0.0671(17) -0.0074(15) 0.0011(14) 0.0044(16)
C10A 0.0655(18) 0.071(2) 0.0763(19) -0.0096(17) 0.0056(14) -0.0002(17)
C11A 0.0674(19) 0.0618(18) 0.0717(19) -0.0009(15) 0.0039(14) 0.0054(16)
C12A 0.0600(16) 0.0565(16) 0.0572(16) -0.0050(13) -0.0017(12) 0.0065(14)
C13A 0.0620(18) 0.0590(17) 0.0627(17) 0.0019(14) 0.0082(13) 0.0052(14)
C14A 0.076(2) 0.0614(17) 0.0606(17) -0.0125(16) 0.0039(14) -0.0064(14)
C15A 0.0613(18) 0.085(2) 0.0682(18) -0.0016(18) -0.0025(14) -0.0028(17)
C16A 0.065(2) 0.074(2) 0.095(2) 0.0157(17) -0.0057(17) -0.0092(19)
C17A 0.075(2) 0.0582(18) 0.083(2) -0.0006(15) -0.0060(16) -0.0094(16)
O3B 0.0534(13) 0.0873(14) 0.0823(14) 0.0015(10) 0.0051(10) -0.0251(12)
O4B 0.0568(12) 0.0919(15) 0.0809(13) -0.0018(12) 0.0001(10) -0.0221(12)
C9B 0.0575(18) 0.0628(17) 0.0573(16) 0.0062(14) -0.0023(13) -0.0002(14)
C10B 0.0572(17) 0.0710(18) 0.0579(16) 0.0049(14) 0.0033(12) -0.0066(15)
C11B 0.0536(16) 0.0634(16) 0.0532(15) 0.0067(13) 0.0007(12) 0.0015(14)
C12B 0.0549(15) 0.0639(16) 0.0498(14) 0.0090(13) -0.0025(12) 0.0099(13)
C13B 0.0651(19) 0.077(2) 0.0676(18) 0.0029(16) -0.0034(14) -0.0038(17)
C14B 0.0530(18) 0.095(2) 0.093(2) -0.0063(17) -0.0009(17) 0.001(2)
C15B 0.0491(17) 0.107(3) 0.079(2) 0.0078(18) 0.0058(15) 0.012(2)
C16B 0.0674(19) 0.091(2) 0.0559(17) 0.0161(18) 0.0041(14) 0.0034(17)
C17B 0.0575(16) 0.0754(18) 0.0540(15) 0.0070(16) -0.0041(13) 0.0037(15)
N1 0.0473(12) 0.0567(12) 0.0519(12) -0.0005(10) -0.0023(9) -0.0037(11)
N2 0.0508(13) 0.0620(13) 0.0628(13) -0.0043(11) 0.0052(11) -0.0104(12)
N3 0.0460(12) 0.0577(12) 0.0514(11) 0.0036(10) -0.0003(9) 0.0016(11)
C2 0.0501(15) 0.0478(13) 0.0456(13) 0.0029(12) -0.0007(11) 0.0042(12)
C4 0.0526(16) 0.0639(16) 0.0541(15) 0.0080(13) 0.0019(12) -0.0001(14)
C5 0.0599(18) 0.0683(18) 0.0641(17) 0.0014(15) -0.0010(13) -0.0171(15)
C6 0.0545(16) 0.0681(17) 0.0589(16) -0.0031(14) 0.0000(13) -0.0073(14)
C7 0.0584(18) 0.095(2) 0.077(2) 0.0182(18) 0.0076(16) -0.017(2)
C8 0.063(2) 0.108(3) 0.100(3) -0.018(2) 0.0004(18) -0.043(2)

loop_
_atom_site_label
_atom_site_fract_x
_atom_site_fract_y
_atom_site_fract_z
_atom_site_U_iso_or_equiv
_atom_site_thermal_displace_type
_atom_site_refinement_flags
_atom_site_occupancy
_atom_site_type_symbol
O1A 0.29314(6) -0.0599(3) 0.91278(14) 0.0854(9) Uani . 1.000 O
O2A 0.26373(6) 0.1248(2) 0.98775(14) 0.0826(9) Uani . 1.000 O
C9A 0.26274(9) 0.0114(3) 0.93292(18) 0.0632(10) Uani . 1.000 C
C10A 0.22084(9) -0.0241(4) 0.89966(19) 0.0709(11) Uani . 1.000 C
C11A 0.18873(9) 0.0640(4) 0.90727(18) 0.0670(11) Uani . 1.000 C
C12A 0.14599(8) 0.0365(3) 0.87587(16) 0.0579(9) Uani . 1.000 C
C13A 0.13321(9) -0.0987(3) 0.83850(17) 0.0612(10) Uani . 1.000 C
C14A 0.09225(10) -0.1205(3) 0.81564(17) 0.0660(10) Uani . 1.000 C
C15A 0.06323(9) -0.0080(4) 0.82866(18) 0.0715(11) Uani . 1.000 C
C16A 0.07531(10) 0.1282(4) 0.8638(2) 0.0780(12) Uani . 1.000 C
C17A 0.11600(10) 0.1487(3) 0.88693(19) 0.0721(11) Uani . 1.000 C
O3B 0.48796(6) 0.1782(2) 0.95336(13) 0.0743(8) Uani . 1.000 O
O4B 0.45870(6) 0.0107(3) 0.86683(13) 0.0765(8) Uani . 1.000 O
C9B 0.48915(9) 0.0774(3) 0.89241(17) 0.0592(10) Uani . 1.000 C
C10B 0.53097(8) 0.0539(3) 0.85695(17) 0.0620(10) Uani . 1.000 C
C11B 0.56552(8) 0.1167(3) 0.88526(16) 0.0567(9) Uani . 1.000 C
C12B 0.60783(8) 0.0963(3) 0.85351(16) 0.0562(9) Uani . 1.000 C
C13B 0.64021(9) 0.1824(4) 0.88731(19) 0.0699(11) Uani . 1.000 C
C14B 0.68048(9) 0.1663(4) 0.8588(2) 0.0803(11) Uani . 1.000 C
C15B 0.68925(9) 0.0644(4) 0.7963(2) 0.0784(13) Uani . 1.000 C
C16B 0.65787(9) -0.0222(4) 0.76268(17) 0.0714(11) Uani . 1.000 C
C17B 0.61764(8) -0.0077(3) 0.79054(16) 0.0623(9) Uani . 1.000 C
N1 0.41366(6) 0.2414(2) 1.02048(12) 0.0520(7) Uani . 1.000 N
N2 0.37618(7) 0.0663(2) 0.94518(13) 0.0585(8) Uani . 1.000 N
N3 0.33999(6) 0.2168(2) 1.03765(12) 0.0517(7) Uani . 1.000 N
C2 0.37651(7) 0.1771(3) 1.00226(14) 0.0478(8) Uani . 1.000 C
C4 0.34103(8) 0.3260(3) 1.09614(16) 0.0569(9) Uani . 1.000 C
C5 0.37788(8) 0.3948(3) 1.11807(18) 0.0641(10) Uani . 1.000 C
C6 0.41415(8) 0.3518(3) 1.07830(17) 0.0605(9) Uani . 1.000 C
C7 0.30020(9) 0.3665(4) 1.1365(2) 0.0768(11) Uani . 1.000 C
C8 0.45543(10) 0.4235(5) 1.0967(2) 0.0903(16) Uani . 1.000 C
H2A 0.28800 0.14310 1.00050 0.108(14) Uiso R 1.000 H
H10A 0.21740 -0.11600 0.87140 0.103(12) Uiso R 1.000 H
H11A 0.19300 0.15530 0.93570 0.115(13) Uiso R 1.000 H
H13A 0.15260 -0.17560 0.82890 0.084(10) Uiso R 1.000 H
H14A 0.08420 -0.21220 0.79110 0.073(8) Uiso R 1.000 H
H15A 0.03550 -0.02380 0.81380 0.086(10) Uiso R 1.000 H
H16A 0.05590 0.20590 0.87170 0.087(10) Uiso R 1.000 H
H17A 0.12380 0.24100 0.91100 0.082(10) Uiso R 1.000 H
H3B 0.46380 0.18790 0.96970 0.094(12) Uiso R 1.000 H
H10B 0.53320 -0.01030 0.81090 0.067(8) Uiso R 1.000 H
H11B 0.56260 0.18160 0.93090 0.079(9) Uiso R 1.000 H
H13B 0.63450 0.25190 0.92990 0.097(11) Uiso R 1.000 H
H14B 0.70180 0.22480 0.88200 0.090(11) Uiso R 1.000 H
H15B 0.71650 0.05400 0.77680 0.092(10) Uiso R 1.000 H
H16B 0.66400 -0.09170 0.72040 0.083(10) Uiso R 1.000 H
H17B 0.59670 -0.06770 0.76720 0.073(9) Uiso R 1.000 H
H1 0.35310 0.02250 0.93200 0.078(10) Uiso R 1.000 H
H2 0.39910 0.03860 0.92150 0.074(9) Uiso R 1.000 H
H5 0.37840 0.46960 1.15930 0.088(10) Uiso R 1.000 H
H7A 0.28280 0.41840 1.09670 0.128(15) Uiso R 1.000 H
H7B 0.30520 0.43200 1.18360 0.130(15) Uiso R 1.000 H
H7C 0.28640 0.27530 1.15510 0.160(19) Uiso R 1.000 H
H8A 0.47490 0.34620 1.11360 0.16(2) Uiso R 1.000 H
H8B 0.45230 0.49650 1.14110 0.122(13) Uiso R 1.000 H
H8C 0.46570 0.47400 1.04750 0.17(2) Uiso R 1.000 H

loop_
_atom_type_symbol
_atom_type_description
_atom_type_scat_dispersion_real
_atom_type_scat_dispersion_imag
_atom_type_scat_source
O O 0.0106 0.0060 'International Tables Vol C Tables 4.2.6.8 and 6.1.1.4'
N N 0.0061 0.0033 'International Tables Vol C Tables 4.2.6.8 and 6.1.1.4'
H H 0.0000 0.0000 'International Tables Vol C Tables 4.2.6.8 and 6.1.1.4'
C C 0.0033 0.0016 'International Tables Vol C Tables 4.2.6.8 and 6.1.1.4'

loop_
_geom_angle_atom_site_label_1
_geom_angle_atom_site_label_2
_geom_angle_atom_site_label_3
_geom_angle
_geom_angle_publ_flag
C9A O2A H2A 109.50 no
C9B O3B H3B 109.40 no
C2 N1 C6 117.5(2) yes
C2 N3 C4 117.2(2) yes
C2 N2 H2 119.97 no
C2 N2 H1 120.02 no
H1 N2 H2 120.01 no
O1A C9A C10A 122.1(3) yes
O2A C9A C10A 114.7(2) yes
O1A C9A O2A 123.2(3) yes
C9A C10A C11A 124.3(3) no
C10A C11A C12A 127.5(3) no
C13A C12A C17A 117.1(2) no
C11A C12A C17A 118.9(3) no
C11A C12A C13A 123.9(3) no
C12A C13A C14A 120.9(3) no
C13A C14A C15A 120.4(3) no
C14A C15A C16A 119.7(3) no
C15A C16A C17A 119.5(3) no
C12A C17A C16A 122.2(3) no
C9A C10A H10A 117.70 no
C11A C10A H10A 117.97 no
C12A C11A H11A 116.25 no
C10A C11A H11A 116.30 no
C12A C13A H13A 119.53 no
C14A C13A H13A 119.54 no
C15A C14A H14A 119.81 no
C13A C14A H14A 119.75 no
C16A C15A H15A 120.16 no
C14A C15A H15A 120.13 no
C15A C16A H16A 120.18 no
C17A C16A H16A 120.28 no
C12A C17A H17A 118.93 no
C16A C17A H17A 118.84 no
O3B C9B O4B 123.5(3) yes
O3B C9B C10B 114.0(2) yes
O4B C9B C10B 122.5(3) yes
C9B C10B C11B 125.2(2) no
C10B C11B C12B 127.6(2) no
C11B C12B C13B 119.4(2) no
C13B C12B C17B 117.8(2) no
C11B C12B C17B 122.7(2) no
C12B C13B C14B 121.0(3) no
C13B C14B C15B 120.1(3) no
C14B C15B C16B 119.8(3) no
C15B C16B C17B 120.8(3) no
C12B C17B C16B 120.5(3) no
C9B C10B H10B 117.41 no
C11B C10B H10B 117.43 no
C12B C11B H11B 116.20 no
C10B C11B H11B 116.16 no
C14B C13B H13B 119.55 no
C12B C13B H13B 119.45 no
C13B C14B H14B 119.99 no
C15B C14B H14B 119.95 no
C16B C15B H15B 120.18 no
C14B C15B H15B 120.02 no
C15B C16B H16B 119.51 no
C17B C16B H16B 119.69 no
C12B C17B H17B 119.77 no
C16B C17B H17B 119.73 no
N1 C2 N2 117.3(2) yes
N1 C2 N3 124.7(2) yes
N2 C2 N3 118.0(2) yes
C5 C4 C7 122.4(2) no
N3 C4 C5 121.0(2) yes
N3 C4 C7 116.6(2) yes
C4 C5 C6 119.2(3) no
N1 C6 C5 120.4(2) yes
N1 C6 C8 116.8(2) yes
C5 C6 C8 122.8(3) no
C4 C5 H5 120.45 no
C6 C5 H5 120.33 no
C4 C7 H7A 109.48 no
C4 C7 H7B 109.44 no
C4 C7 H7C 109.70 no
H7A C7 H7B 109.42 no
H7A C7 H7C 109.38 no
H7B C7 H7C 109.39 no
C6 C8 H8A 109.50 no
C6 C8 H8B 109.47 no
C6 C8 H8C 109.65 no
H8A C8 H8B 109.29 no
H8A C8 H8C 109.45 no
H8B C8 H8C 109.46 no

loop_
_geom_bond_atom_site_label_1
_geom_bond_atom_site_label_2
_geom_bond_distance
_geom_bond_publ_flag
O1A C9A 1.201(4) yes
O2A C9A 1.326(3) yes
O2A H2A 0.8198 no
O3B C9B 1.316(3) yes
O4B C9B 1.209(4) yes
O3B H3B 0.8215 no
N1 C6 1.338(3) yes
N1 C2 1.349(3) yes
N2 C2 1.333(3) yes
N3 C2 1.346(3) yes
N3 C4 1.338(3) yes
N2 H1 0.8596 no
N2 H2 0.8612 no
C9A C10A 1.477(4) no
C10A C11A 1.292(4) no
C11A C12A 1.478(4) no
C12A C17A 1.387(4) no
C12A C13A 1.389(4) no
C13A C14A 1.376(4) no
C14A C15A 1.371(4) no
C15A C16A 1.375(5) no
C16A C17A 1.367(5) no
C10A H10A 0.9302 no
C11A H11A 0.9305 no
C13A H13A 0.9296 no
C14A H14A 0.9310 no
C15A H15A 0.9302 no
C16A H16A 0.9311 no
C17A H17A 0.9302 no
C9B C10B 1.470(4) no
C10B C11B 1.317(4) no
C11B C12B 1.459(4) no
C12B C17B 1.394(4) no
C12B C13B 1.392(4) no
C13B C14B 1.376(4) no
C14B C15B 1.369(5) no
C15B C16B 1.370(4) no
C16B C17B 1.370(4) no
C10B H10B 0.9292 no
C11B H11B 0.9297 no
C13B H13B 0.9316 no
C14B H14B 0.9313 no
C15B H15B 0.9316 no
C16B H16B 0.9308 no
C17B H17B 0.9306 no
C4 C5 1.372(4) no
C4 C7 1.501(4) no
C5 C6 1.377(4) no
C6 C8 1.494(4) no
C5 H5 0.9298 no
C7 H7A 0.9604 no
C7 H7B 0.9602 no
C7 H7C 0.9609 no
C8 H8A 0.9600 no
C8 H8B 0.9608 no
C8 H8C 0.9604 no

loop_
_geom_contact_atom_site_label_1
_geom_contact_atom_site_label_2
_geom_contact_distance
_geom_contact_site_symmetry_2
_geom_contact_publ_flag
O1A N2 2.928(3) . no
O1A C11A 3.349(4) 7_545 no
O1A C16B 3.230(4) 4_656 no
O2A N3 2.694(3) . no
O2A C7 3.392(4) . no
O3B N1 2.670(3) . no
O3B C9B 3.411(3) 5_657 no
O3B C8 3.310(4) . no
O4B N2 2.966(3) . no
O1A H11A 2.5625 7_545 no
O1A H16B 2.5482 4_656 no
O1A H1 2.0756 . no
O2A H11A 2.4291 . no
O3B H11B 2.4188 . no
O4B H2 2.1144 . no
O4B H10B 2.8578 4_656 no
O4B H17B 2.8655 4_656 no
O4B H16A 2.7141 7_545 no
N1 O3B 2.670(3) . no
N2 O1A 2.928(3) . no
N2 O4B 2.966(3) . no
N2 C13A 3.409(3) 7_555 no
N3 O2A 2.694(3) . no
N1 H3B 1.8601 . no
N2 H17A 2.9039 7_545 no
N3 H2A 1.8830 . no
C2 C13A 3.288(4) 7_555 no
C2 C12B 3.363(4) 5_657 no
C4 C16B 3.491(4) 5_657 no
C4 C17B 3.581(4) 5_657 no
C7 O2A 3.392(4) . no
C8 O3B 3.310(4) . no
C9B O3B 3.411(3) 5_657 no
C11A O1A 3.349(4) 7_555 no
C12B C2 3.363(4) 5_657 no
C13A N2 3.409(3) 7_545 no
C13A C2 3.288(4) 7_545 no
C16B C4 3.491(4) 5_657 no
C16B O1A 3.230(4) 4_656 no
C17B C4 3.581(4) 5_657 no
C2 H2A 2.8521 . no
C2 H3B 2.8468 . no
C4 H2A 2.7919 . no
C6 H3B 2.7583 . no
C7 H2A 2.9516 . no
C7 H15B 3.0983 3_457 no
C8 H3B 2.9081 . no
C8 H15A 3.0663 3_557 no
C9A H1 2.8973 . no
C9B H2 2.9426 . no
C10A H13A 2.7973 . no
C10B H17B 2.7623 . no
C12B H14A 2.9550 6_556 no
C13A H10A 2.7528 . no
C14A H5 2.9793 2_554 no
C15A H8B 3.0398 2_554 no
C17B H10B 2.7255 . no
C17B H14A 3.0923 6_556 no
H1 H17A 2.5985 7_545 no
H1 C9A 2.8973 . no
H1 H2A 2.5823 . no
H1 O1A 2.0756 . no
H2 O4B 2.1144 . no
H2 H3B 2.5701 . no
H2 C9B 2.9426 . no
H2A C4 2.7919 . no
H2A N3 1.8830 . no
H2A H1 2.5823 . no
H2A C7 2.9516 . no
H2A C2 2.8521 . no
H3B C2 2.8468 . no
H3B C8 2.9081 . no
H3B H2 2.5701 . no
H3B C6 2.7583 . no
H3B N1 1.8601 . no
H5 H8B 2.3975 . no
H5 C14A 2.9793 2_555 no
H5 H7B 2.4004 . no
H7B H5 2.4004 . no
H8B C15A 3.0398 2_555 no
H8B H5 2.3975 . no
H10A C13A 2.7528 . no
H10A H13A 2.2464 . no
H10B H17B 2.2094 . no
H10B O4B 2.8578 4_656 no
H10B C17B 2.7255 . no
H11A H17A 2.3744 . no
H11A O2A 2.4291 . no
H11A O1A 2.5625 7_555 no
H11B O3B 2.4188 . no
H11B H13B 2.3851 . no
H13A C10A 2.7973 . no
H13A H10A 2.2464 . no
H13B H11B 2.3851 . no
H13B H17A 2.5661 3_557 no
H14A C12B 2.9550 6_446 no
H14A C17B 3.0923 6_446 no
H15A C8 3.0663 3_457 no
H15B C7 3.0983 3_557 no
H16A O4B 2.7141 7_555 no
H16B O1A 2.5482 4_656 no
H17A H11A 2.3744 . no
H17A N2 2.9039 7_555 no
H17A H1 2.5985 7_555 no
H17A H13B 2.5661 3_457 no
H17B H10B 2.2094 . no
H17B O4B 2.8655 4_656 no
H17B C10B 2.7623 . no

loop_
_geom_hbond_atom_site_label_D
_geom_hbond_atom_site_label_H
_geom_hbond_atom_site_label_A
_geom_hbond_site_symmetry_A
_geom_hbond_distance_DH
_geom_hbond_distance_HA
_geom_hbond_distance_DA
_geom_hbond_angle_DHA
_geom_hbond_publ_flag
N2 H1 O1A . 0.86 2.08 2.928(3) 171 yes
N2 H2 O4B . 0.86 2.11 2.966(3) 170 yes
O2A H2A N3 . 0.82 1.88 2.694(3) 170 yes
O3B H3B N1 . 0.82 1.86 2.670(3) 168 yes
C11A H11A O1A 7_555 0.93 2.56 3.349(4) 143 yes
C16B H16B O1A 4_656 0.93 2.55 3.230(4) 130 yes

loop_
_geom_torsion_atom_site_label_1
_geom_torsion_atom_site_label_2
_geom_torsion_atom_site_label_3
_geom_torsion_atom_site_label_4
_geom_torsion
_geom_torsion_publ_flag
C2 N1 C6 C5 1.1(4) no
C2 N1 C6 C8 -179.0(2) no
C6 N1 C2 N3 0.5(4) no
C6 N1 C2 N2 -179.4(2) no
C2 N3 C4 C7 -178.6(2) no
C2 N3 C4 C5 0.6(4) no
C4 N3 C2 N1 -1.3(3) no
C4 N3 C2 N2 178.6(2) no
O2A C9A C10A C11A 14.4(4) no
O1A C9A C10A C11A -167.2(3) no
C9A C10A C11A C12A -180.0(3) no
C10A C11A C12A C17A -177.0(3) no
C10A C11A C12A C13A 5.8(5) no
C17A C12A C13A C14A -1.6(4) no
C11A C12A C13A C14A 175.7(3) no
C11A C12A C17A C16A -176.3(3) no
C13A C12A C17A C16A 1.1(4) no
C12A C13A C14A C15A 0.6(4) no
C13A C14A C15A C16A 0.9(4) no
C14A C15A C16A C17A -1.3(5) no
C15A C16A C17A C12A 0.3(5) no
O3B C9B C10B C11B 4.8(4) no
O4B C9B C10B C11B -176.0(3) no
C9B C10B C11B C12B 179.1(3) no
C10B C11B C12B C17B -5.9(4) no
C10B C11B C12B C13B 174.7(3) no
C11B C12B C17B C16B 179.8(3) no
C11B C12B C13B C14B -179.9(3) no
C17B C12B C13B C14B 0.7(4) no
C13B C12B C17B C16B -0.8(4) no
C12B C13B C14B C15B 0.0(5) no
C13B C14B C15B C16B -0.5(5) no
C14B C15B C16B C17B 0.3(5) no
C15B C16B C17B C12B 0.3(4) no
N3 C4 C5 C6 0.9(4) no
C7 C4 C5 C6 -180.0(3) no
C4 C5 C6 C8 178.4(3) no
C4 C5 C6 N1 -1.7(4) no

loop_
_cod_related_entry_id
_cod_related_entry_database
_cod_related_entry_code
1 ChemSpider 30654902
